data_7020862
loop_
_publ_author_name
'Su, Jie'
'Wang, Yingxia'
'Lin, Jianhua'
'Liang, Jie'
'Sun, Junliang'
'Zou, Xiaodong'

_publ_section_title
;
 A silicogermanate with 20-ring channels directed by a simple quaternary
 ammonium cation.
;
_journal_issue 5
_journal_name_full 'Dalton transactions (Cambridge, England : 2003)'
_journal_page_first 1360
_journal_page_last 1363
_journal_paper_doi 10.1039/c2dt32231e
_journal_volume 42
_journal_year 2013
_chemical_formula_analytical (Si0.45Ge0.55)192O372(OH)24F24(C9H22N)24(H2O)96
_chemical_formula_sum 'C10 F Ge4.39 O19.6 Si3.61'
_chemical_formula_weight 872.78
_chemical_name_common 'silicogermanate analogue of cloverite'
_chemical_name_systematic ' ?'
_space_group_crystal_system cubic
_space_group_IT_number 221
_space_group_name_Hall '-P 4 2 3'
_space_group_name_H-M_alt 'P m -3 m'
_symmetry_space_group_name_Hall '-P 4 2 3'
_symmetry_space_group_name_H-M 'P m -3 m'
_cell_angle_alpha 90
_cell_angle_beta 90
_cell_angle_gamma 90
_cell_formula_units_Z 24
_cell_length_a 26.2373(2)
_cell_length_b 26.2373(2)
_cell_length_c 26.2373(2)
_cell_measurement_temperature 298
_cell_volume 18061.7(2)
_computing_structure_refinement 'Topas 3.0'
_diffrn_ambient_temperature 298
_diffrn_measurement_device_type 'PANalytical XPert Pro'
_diffrn_radiation_monochromator 'Ge 1 1 1'
_diffrn_radiation_wavelength 1.540596
_diffrn_source_target 'Cu Ka1'
_diffrn_source_type Cu
_exptl_crystal_density_diffrn 1.926
_pd_char_colour white
_pd_char_particle_morphology cubic
_pd_instr_location ' ?'
_pd_meas_2theta_range_inc 0.0131
_pd_meas_2theta_range_max 90.9971
_pd_meas_2theta_range_min 2
_pd_meas_number_of_points 6778
_pd_meas_scan_method cont
_pd_proc_ls_background_function 'Chebychev polynomial'
_pd_proc_ls_pref_orient_corr ' ?'
_pd_proc_ls_profile_function 'PearsonVII Peak Type'
_pd_proc_ls_prof_R_factor 0.0467
_pd_proc_ls_prof_wR_expected 0.0321
_pd_proc_ls_prof_wR_factor 0.0619
_pd_spec_mounting ' ?'
_pd_spec_mount_mode reflection
_pd_spec_shape cylinder
_refine_ls_goodness_of_fit_all 1.925
_refine_ls_number_parameters 114
_cod_data_source_file c2dt32231e.txt
_cod_data_source_block PKU-12
_cod_depositor_comments
;
The following automatic conversions were performed:

'_space_group_crystal_system' value 'Cubic' changed to 'cubic'
according to /home/saulius/struct/CIF-dictionaries/cif_core.dic
dictionary named 'cif_core.dic' version 2.4.2 from 2011-04-26.

Automatic conversion script
Id: cif_fix_values 1891 2012-01-12 08:04:46Z andrius 
;
_cod_original_cell_volume 18061.7(4)
_cod_original_formula_sum 'C10 F1 Ge4.39 O19.60 Si3.61'
_cod_database_code 7020862

loop_
_symmetry_equiv_pos_site_id
_symmetry_equiv_pos_as_xyz
1 'x, y, z'
2 '-x, -y, -z'
3 '-x, -y, z'
4 '-x, -z, -y'
5 '-x, -z, y'
6 '-x, z, -y'
7 '-x, z, y'
8 '-x, y, -z'
9 '-x, y, z'
10 '-y, -x, -z'
11 '-y, -x, z'
12 '-y, -z, -x'
13 '-y, -z, x'
14 '-y, z, -x'
15 '-y, z, x'
16 '-y, x, -z'
17 '-y, x, z'
18 '-z, -x, -y'
19 '-z, -x, y'
20 '-z, -y, -x'
21 '-z, -y, x'
22 '-z, y, -x'
23 '-z, y, x'
24 '-z, x, -y'
25 '-z, x, y'
26 'z, -x, -y'
27 'z, -x, y'
28 'z, -y, -x'
29 'z, -y, x'
30 'z, y, -x'
31 'z, y, x'
32 'z, x, -y'
33 'z, x, y'
34 'y, -x, -z'
35 'y, -x, z'
36 'y, -z, -x'
37 'y, -z, x'
38 'y, z, -x'
39 'y, z, x'
40 'y, x, -z'
41 'y, x, z'
42 'x, -y, -z'
43 'x, -y, z'
44 'x, -z, -y'
45 'x, -z, y'
46 'x, z, -y'
47 'x, z, y'
48 'x, y, -z'

loop_
_atom_site_label
_atom_site_type_symbol
_atom_site_symmetry_multiplicity
_atom_site_fract_x
_atom_site_fract_y
_atom_site_fract_z
_atom_site_occupancy
_atom_site_B_iso_or_equiv
Ge1 Ge 48 0.18550(21) 0.73020(23) 0.44077(23) 0.616(20) 0.830(91)
Si1 Si 48 0.18550(21) 0.73020(23) 0.44077(23) 0.384(20) 0.830(91)
Ge2 Ge 48 0.26972(25) 0.64802(23) 0.56142(25) 0.532(19) 0.830(91)
Si2 Si 48 0.26972(25) 0.64802(23) 0.56142(25) 0.468(19) 0.830(91)
Ge3 Ge 48 0.08385(26) 0.70701(23) 0.62326(26) 0.457(19) 0.830(91)
Si3 Si 48 0.08385(26) 0.70701(23) 0.62326(26) 0.543(19) 0.830(91)
Ge4 Ge 24 0 0.64715(31) 0.43811(37) 0.572(23) 0.830(91)
Si4 Si 24 0 0.64715(31) 0.43811(37) 0.428(23) 0.830(91)
Ge5 Ge 24 0 0.68363(32) 0.76894(34) 0.610(21) 0.830(91)
Si5 Si 24 0 0.68363(32) 0.76894(34) 0.390(21) 0.830(91)
O1 O 24 0.1639(11) 0.7318(10) 0.5 1 1.07(25)
O2 O 24 0.22221(84) 0.77779(84) 0.4250(12) 1 1.07(25)
O3 O 48 0.21399(80) 0.67423(80) 0.42569(76) 1 1.07(25)
O4 O 48 0.13555(84) 0.73677(75) 0.40066(82) 1 1.07(25)
O5 O 24 0.31810(82) 0.68190(82) 0.5856(10) 1 1.07(25)
O6 O 24 0.2719(11) 0.59004(76) 0.59004(76) 1 1.07(25)
O7 O 24 0.2776(12) 0.6372(13) 0.5 1 1.07(25)
O8 O 24 0.1040(12) 0.66539(82) 0.66539(82) 1 1.07(25)
O9 O 48 0.05201(82) 0.75438(83) 0.65076(73) 1 1.07(25)
O10 O 48 0.05239(84) 0.68080(78) 0.57573(80) 1 1.07(25)
O11 O 12 0 0.5909(11) 0.4091(11) 1 1.07(25)
O12 O 12 0 0.6328(16) 0.5 1 1.07(25)
O13 O 12 0 0.7416(12) 0.7416(12) 1 1.07(25)
O14 O 24 0 0.6937(10) 0.8343(11) 1 1.07(25)
F1 F 12 0.73075(12) 0.73075(12) 0.5 0.918(36) 12.0(16)
F2 F 12 0.33473(12) 0.33473(12) 0 0.492(35) 12.0(16)
F3 F 8 0.4342(15) 0.4342(15) 0.4342(15) 0.885(75) 12.0(16)
C1 C 24 0.1845(16) 0.9567(15) 0.0433(15) 1 12.7(12)
C2 C 24 0.5657(18) 0.8844(30) 0.5657(18) 1 12.7(12)
C3 C 24 0.2241(22) 0.8662(31) 0.2241(22) 1 12.7(12)
C4 C 48 0.0469(36) 0.8745(29) 0.5555(40) 0.5 12.7(12)
C5 C 24 0.5 0.8715(27) 0.4178(30) 1 12.7(12)
C6 C 24 0.8672(14) 0.3598(24) 0.1328(14) 1 12.7(12)
C7 C 48 0.0831(33) 0.1054(32) 0.5121(47) 0.5 12.7(12)
C8 C 48 0.5400(27) 0.9827(49) 0.8331(25) 0.5 12.7(12)
C9 C 24 0.8492(18) 0.4784(17) 0.4784(17) 1 12.7(12)
C10 C 48 0.6544(26) 0.0360(33) 0.9354(25) 0.5 12.7(12)
O1w O 48 0.7473(22) 0.8227(23) 0.2070(27) 0.588(24) 25.0(27)
O2w O 24 0.5217(23) 0.5217(23) 0.6331(21) 0.705(32) 25.0(27)
O3w O 24 0.2978(20) 0.7453(23) 0.7453(23) 0.762(38) 25.0(27)
O4w O 24 0.5214(64) 0.5 0.2620(36) 0.459(31) 25.0(27)

loop_
_audit_conform_dict_name
_audit_conform_dict_location
cif_core.dic ftp://ftp.iucr.org/pub/cif_core.dic
cif_pd.dic ftp://ftp.iucr.org/pub/cif_pd.dic

loop_
_geom_angle_atom_site_label_1
_geom_angle_atom_site_label_2
_geom_angle_atom_site_label_3
_geom_angle_site_symmetry_1
_geom_angle_site_symmetry_3
_geom_angle
O1 Si1 O2 ? ? 114.9(15)
O1 Ge1 O2 . . 114.9(15)
O1 Si1 O3 . . 113.1(12)
O1 Ge1 O3 . . 113.1(12)
O1 Si1 O4 . . 108.4(12)
O1 Ge1 O4 . . 108.4(12)
O2 Si1 O3 . . 110.1(12)
O2 Ge1 O3 . . 110.1(12)
O2 Si1 O4 . . 102.8(13)
O2 Ge1 O4 . . 102.8(13)
O3 Si1 O4 . . 106.58(85)
O3 Ge1 O4 . . 106.58(85)
O3 Si2 O5 48_556 . 111.9(13)
O3 Ge2 O5 48_556 . 111.9(13)
O3 Si2 O6 48_556 . 108.25(87)
O3 Ge2 O6 48_556 . 108.25(87)
O3 Si2 O7 48_556 . 112.5(14)
O3 Ge2 O7 48_556 . 112.5(14)
O5 Si2 O6 . . 106.37(99)
O5 Ge2 O6 . . 106.37(99)
O5 Si2 O7 . . 111.5(15)
O5 Ge2 O7 . . 111.5(15)
O6 Si2 O7 . . 105.9(15)
O6 Ge2 O7 . . 105.9(15)
O4 Si3 O8 48_556 . 107.4(12)
O4 Ge3 O8 48_556 . 107.4(12)
O4 Si3 O9 48_556 . 102.68(99)
O4 Ge3 O9 48_556 . 102.68(99)
O4 Si3 O10 48_556 . 108.4(11)
O4 Ge3 O10 48_556 . 108.4(11)
O8 Si3 O9 . . 111.5(13)
O8 Ge3 O9 . . 111.5(13)
O8 Si3 O10 . . 113.2(13)
O8 Ge3 O10 . . 113.2(13)
O9 Si3 O10 . . 112.9(11)
O9 Ge3 O10 . . 112.9(11)
O10 Si4 O10 48_556 8_556 110.4(15)
O10 Ge4 O10 48_556 8_556 110.4(15)
O10 Si4 O11 48_556 . 111.69(72)
O10 Ge4 O11 48_556 . 111.69(72)
O10 Si4 O12 48_556 . 109.27(80)
O10 Ge4 O12 48_556 . 109.27(80)
O10 Si4 O11 8_556 . 111.69(72)
O10 Ge4 O11 8_556 . 111.69(72)
O10 Si4 O12 8_556 . 109.27(80)
O10 Ge4 O12 8_556 . 109.27(80)
O11 Si4 O12 . . 104.2(13)
O11 Ge4 O12 . . 104.2(13)
O9 Si5 O9 7_555 47_555 110.7(15)
O9 Ge5 O9 7_555 47_555 110.7(15)
O9 Si5 O13 7_555 . 111.8(10)
O9 Ge5 O13 7_555 . 111.8(10)
O9 Si5 O14 7_555 . 107.85(88)
O9 Ge5 O14 7_555 . 107.85(88)
O9 Si5 O13 47_555 . 111.8(10)
O9 Ge5 O13 47_555 . 111.8(10)
O9 Si5 O14 47_555 . 107.85(88)
O9 Ge5 O14 47_555 . 107.85(88)
O13 Si5 O14 . . 106.5(17)
O13 Ge5 O14 . . 106.5(17)
Si1 O1 Si1 . 48_556 139.8(19)
Si1 O2 Si1 . 11_665 147.16(42)
Si1 O3 Si2 . 48_556 134.7(10)
Si1 O4 Si3 . 48_556 143.9(13)
Si2 O5 Si2 . 11_665 131.3(16)
Si2 O6 Si2 . 47_555 142.35(43)
Si2 O7 Si2 . 48_556 155.48(44)
Si3 O8 Si3 . 47_555 142.40(48)
Si3 O9 Si5 . 47_555 144.21(37)
Si3 O10 Si4 . 48_556 142.81(24)
Si4 O11 Si4 . 4_566 144.52(65)
Si4 O12 Si4 . 8_556 153.97(57)
Si5 O13 Si5 . 7_555 140.48(60)

loop_
_geom_bond_atom_site_label_1
_geom_bond_atom_site_label_2
_geom_bond_site_symmetry_2
_geom_bond_distance
Si1 O1 ? 1.655(11)
Ge1 O1 . 1.655(11)
Si1 O2 . 1.631(10)
Ge1 O2 . 1.631(10)
Si1 O3 . 1.694(22)
Ge1 O3 . 1.694(22)
Si1 O4 . 1.690(22)
Ge1 O4 . 1.690(22)
Si2 O3 48_556 1.651(22)
Ge2 O3 48_556 1.651(22)
Si2 O5 . 1.675(14)
Ge2 O5 . 1.675(14)
Si2 O6 . 1.697(11)
Ge2 O6 . 1.697(11)
Si2 O7 . 1.6491(95)
Ge2 O7 . 1.6491(95)
Si3 O4 48_556 1.686(23)
Ge3 O4 48_556 1.686(23)
Si3 O8 . 1.642(13)
Ge3 O8 . 1.642(13)
Si3 O9 . 1.662(22)
Ge3 O9 . 1.662(22)
Si3 O10 . 1.646(22)
Ge3 O10 . 1.646(22)
Si4 O10 8_556 1.674(23)
Ge4 O10 8_556 1.674(23)
Si4 O10 48_556 1.674(23)
Ge4 O10 48_556 1.674(23)
Si4 O11 . 1.661(12)
Ge4 O11 . 1.661(12)
Si4 O12 . 1.667(13)
Ge4 O12 . 1.667(13)
Si5 O9 7_555 1.659(21)
Ge5 O9 7_555 1.659(21)
Si5 O9 47_555 1.659(21)
Ge5 O9 47_555 1.659(21)
Si5 O13 . 1.682(15)
Ge5 O13 . 1.682(15)
Si5 O14 . 1.735(30)
Ge5 O14 . 1.735(30)
